data_1534946
loop_
_publ_author_name
'Slobodyanik, N.S.'
'Stus', N.V.'
'Nagornyi, P.G.'
'Kapshuk, A.A.'

_publ_section_title
;
 Double potassium titanium phosphate with langbeinit structure
;
_journal_name_full 'Zhurnal Neorganicheskoi Khimii'
_journal_page_first 2772
_journal_page_last 2775
_journal_volume 36
_journal_year 1991
_chemical_formula_sum 'Al0.115 K1.388 O12 P3 Ti1.885'
_chemical_name_systematic 'K1.388 Ti1.612 (Ti0.273 Al0.115) (P O4)3'
_space_group_IT_number 198
_symmetry_space_group_name_Hall 'P 2ac 2ab 3'
_symmetry_space_group_name_H-M 'P 21 3'
_cell_angle_alpha 90
_cell_angle_beta 90
_cell_angle_gamma 90
_cell_formula_units_Z 4
_cell_length_a 9.761
_cell_length_b 9.761
_cell_length_c 9.761
_cell_volume 930.000
_citation_journal_id_ASTM ZNOKAQ
_cod_data_source_file Slobodyanik_ZNOKAQ_1991_1228.cif
_cod_data_source_block Al0.115K1.388O12P3Ti1.885
_cod_original_cell_volume 929.9999
_cod_database_code 1534946

loop_
_symmetry_equiv_pos_as_xyz
x,y,z
-x+1/2,-y,z+1/2
x+1/2,-y+1/2,-z
-x,y+1/2,-z+1/2
z,x,y
-z+1/2,-x,y+1/2
z+1/2,-x+1/2,-y
-z,x+1/2,-y+1/2
y,z,x
y+1/2,-z+1/2,-x
-y,z+1/2,-x+1/2
-y+1/2,-z,x+1/2

loop_
_atom_site_label
_atom_site_type_symbol
_atom_site_fract_x
_atom_site_fract_y
_atom_site_fract_z
_atom_site_occupancy
_atom_site_U_iso_or_equiv
Ti2 Ti+3 0.86112 0.86112 0.86112 0.273 0.0
Ti3 Ti+4 0.86112 0.86112 0.86112 0.612 0.0
Ti1 Ti+4 0.58618 0.58618 0.58618 1 0.0
O1 O-2 0.646 0.4998 0.4207 1 0.0
Al1 Al+3 0.86112 0.86112 0.86112 0.115 0.0
O4 O-2 0.5186 0.5449 0.2023 1 0.0
K2 K+1 0.28514 0.28514 0.28514 0.924 0.0
P1 P+5 0.62578 0.45456 0.27201 1 0.0
K1 K+1 0.07084 0.07084 0.07084 0.464 0.0
O2 O-2 0.76 0.4775 0.1946 1 0.0
O3 O-2 0.5796 0.3051 0.2659 1 0.0
